data_7113327
loop_
_publ_author_name
'Samya Banerjee'
'Akanksha Dixit'
'Radhika N. Shridharan'
'Anjali A. Karande'
'Akhil R. Chakravarty'

_publ_section_title
;
 Endoplasmic reticulum targeted chemotherapeutics: the remarkable
 photo-cytotoxicity of an oxovanadium(IV) vitamin-B6 complex in visible
 light
;
_journal_name_full Chem.Commun.
_journal_page_first 5590
_journal_paper_doi 10.1039/C4CC02093F
_journal_volume 50
_journal_year 2014
_chemical_formula_moiety 'C26 H27 Cl N4 O9 V'
_chemical_formula_sum 'C26 H27 Cl N4 O9 V'
_chemical_formula_weight 625.91
_chemical_name_systematic
;
 ?
;
_space_group_IT_number 2
_symmetry_cell_setting triclinic
_symmetry_space_group_name_Hall '-P 1'
_symmetry_space_group_name_H-M 'P -1'
_atom_sites_solution_hydrogens geom
_atom_sites_solution_primary direct
_atom_sites_solution_secondary difmap
_audit_creation_method SHELXL-97
_cell_angle_alpha 68.758(8)
_cell_angle_beta 77.535(5)
_cell_angle_gamma 84.902(6)
_cell_formula_units_Z 2
_cell_length_a 9.4205(5)
_cell_length_b 11.9369(11)
_cell_length_c 13.5029(11)
_cell_measurement_temperature 293(2)
_cell_volume 1381.8(2)
_computing_cell_refinement 'Bruker Smart'
_computing_data_collection 'Bruker Smart'
_computing_data_reduction 'Bruker Saint'
_computing_molecular_graphics 'Ortep-3 for Windows (Farrugia, 1997)'
_computing_publication_material 'WinGX publication routines (Farrugia, 1999)'
_computing_structure_refinement 'SHELXL-97 (Sheldrick, 2008)'
_computing_structure_solution 'SHELXL-97 (Sheldrick, 1997)'
_diffrn_ambient_temperature 293(2)
_diffrn_detector_area_resol_mean 0.3
_diffrn_measured_fraction_theta_full 0.999
_diffrn_measured_fraction_theta_max 0.999
_diffrn_measurement_device_type 'Bruker Smart CCD Area Detector'
_diffrn_measurement_method 'omega scans'
_diffrn_radiation_monochromator graphite
_diffrn_radiation_source 'fine-focus sealed tube'
_diffrn_radiation_type MoK\a
_diffrn_radiation_wavelength 0.71073
_diffrn_reflns_av_R_equivalents 0.0412
_diffrn_reflns_av_sigmaI/netI 0.0561
_diffrn_reflns_limit_h_max 12
_diffrn_reflns_limit_h_min -12
_diffrn_reflns_limit_k_max 15
_diffrn_reflns_limit_k_min -15
_diffrn_reflns_limit_l_max 17
_diffrn_reflns_limit_l_min -17
_diffrn_reflns_number 19241
_diffrn_reflns_theta_full 27.47
_diffrn_reflns_theta_max 27.47
_diffrn_reflns_theta_min 2.49
_exptl_absorpt_coefficient_mu 0.516
_exptl_absorpt_correction_T_max 0.9038
_exptl_absorpt_correction_T_min 0.7471
_exptl_absorpt_correction_type empirical
_exptl_absorpt_process_details SADABS
_exptl_crystal_colour Brown
_exptl_crystal_density_diffrn 1.504
_exptl_crystal_density_method 'not measured'
_exptl_crystal_description Hexagonal
_exptl_crystal_F_000 646
_exptl_crystal_size_max 0.60
_exptl_crystal_size_mid 0.40
_exptl_crystal_size_min 0.20
_refine_diff_density_max 0.507
_refine_diff_density_min -0.488
_refine_diff_density_rms 0.058
_refine_ls_extinction_method none
_refine_ls_goodness_of_fit_ref 1.036
_refine_ls_hydrogen_treatment mixed
_refine_ls_matrix_type full
_refine_ls_number_parameters 378
_refine_ls_number_reflns 6319
_refine_ls_number_restraints 0
_refine_ls_restrained_S_all 1.036
_refine_ls_R_factor_all 0.0862
_refine_ls_R_factor_gt 0.0578
_refine_ls_shift/su_max 0.000
_refine_ls_shift/su_mean 0.000
_refine_ls_structure_factor_coef Fsqd
_refine_ls_weighting_details 'calc w=1/[\s^2^(Fo^2^)+(0.0503P)^2^+0.8166P] where P=(Fo^2^+2Fc^2^)/3'
_refine_ls_weighting_scheme calc
_refine_ls_wR_factor_gt 0.1246
_refine_ls_wR_factor_ref 0.1439
_reflns_number_gt 4427
_reflns_number_total 6319
_reflns_threshold_expression >2\s(I)
_cod_data_source_file c4cc02093f2.cif
_cod_data_source_block ARC_CCOM_sb
_cod_original_cell_volume 1381.80(19)
_cod_database_code 7113327

loop_
_symmetry_equiv_pos_as_xyz
'x, y, z'
'-x, -y, -z'

loop_
_atom_site_label
_atom_site_type_symbol
_atom_site_fract_x
_atom_site_fract_y
_atom_site_fract_z
_atom_site_U_iso_or_equiv
_atom_site_adp_type
_atom_site_occupancy
_atom_site_symmetry_multiplicity
_atom_site_calc_flag
_atom_site_refinement_flags
V1 V 0.42269(5) 0.13967(4) 0.78312(4) 0.03689(16) Uani 1 1 d .
Cl1 Cl 0.85479(9) 0.46086(8) 0.77288(6) 0.0537(2) Uani 1 1 d .
O1 O 0.3051(2) 0.05166(19) 0.87593(16) 0.0524(6) Uani 1 1 d .
O2 O 0.3838(2) 0.28311(19) 0.82313(17) 0.0479(5) Uani 1 1 d .
O3 O 0.5342(2) 0.02707(18) 0.71675(16) 0.0453(5) Uani 1 1 d .
O4 O 0.7176(4) 0.2953(3) 1.1583(2) 0.0838(10) Uani 1 1 d .
O5 O 0.8768(4) 0.3364(3) 0.7950(3) 0.1006(10) Uani 1 1 d .
O6 O 0.8710(4) 0.4818(3) 0.8673(3) 0.1036(11) Uani 1 1 d .
O7 O 0.9541(4) 0.5261(4) 0.6834(3) 0.1409(17) Uani 1 1 d .
O8 O 0.7085(3) 0.4940(3) 0.7577(2) 0.0792(8) Uani 1 1 d .
O9 O 0.6127(4) 0.1179(3) 0.3459(2) 0.1023(12) Uani 1 1 d .
H9A H 0.5366 0.0846 0.3536 0.154 Uiso 1 1 calc R
N1 N 0.5437(2) 0.2788(2) 0.62375(18) 0.0369(5) Uani 1 1 d .
N2 N 0.2821(3) 0.1913(2) 0.66909(19) 0.0388(6) Uani 1 1 d .
N3 N 0.6040(3) 0.1099(2) 0.85571(18) 0.0378(6) Uani 1 1 d .
N4 N 0.3498(4) 0.3939(3) 1.0360(2) 0.0558(8) Uani 1 1 d .
C1 C 0.6741(3) 0.3250(3) 0.6088(3) 0.0450(7) Uani 1 1 d .
H1 H 0.7203 0.3032 0.6675 0.054 Uiso 1 1 calc R
C2 C 0.7433(4) 0.4036(3) 0.5103(3) 0.0529(8) Uani 1 1 d .
H2 H 0.8337 0.4346 0.5028 0.064 Uiso 1 1 calc R
C3 C 0.6756(4) 0.4346(3) 0.4238(3) 0.0563(9) Uani 1 1 d .
H3 H 0.7205 0.4865 0.3562 0.068 Uiso 1 1 calc R
C4 C 0.5405(4) 0.3887(3) 0.4374(2) 0.0498(8) Uani 1 1 d .
H4 H 0.4933 0.4091 0.3793 0.060 Uiso 1 1 calc R
C5 C 0.4762(3) 0.3113(2) 0.5393(2) 0.0376(6) Uani 1 1 d .
C6 C 0.3282(3) 0.2623(2) 0.5647(2) 0.0382(6) Uani 1 1 d .
C7 C 0.2405(4) 0.2884(3) 0.4894(3) 0.0526(8) Uani 1 1 d .
H7 H 0.2741 0.3369 0.4178 0.063 Uiso 1 1 calc R
C8 C 0.1018(4) 0.2416(3) 0.5217(3) 0.0613(10) Uani 1 1 d .
H8 H 0.0415 0.2584 0.4718 0.074 Uiso 1 1 calc R
C9 C 0.0543(4) 0.1711(3) 0.6266(3) 0.0599(10) Uani 1 1 d .
H9 H -0.0386 0.1390 0.6495 0.072 Uiso 1 1 calc R
C10 C 0.1457(3) 0.1484(3) 0.6977(3) 0.0523(8) Uani 1 1 d .
H10 H 0.1123 0.1008 0.7696 0.063 Uiso 1 1 calc R
C11 C 0.6524(3) -0.0215(3) 0.7566(2) 0.0431(7) Uani 1 1 d .
C12 C 0.7329(4) -0.1138(3) 0.7279(3) 0.0548(9) Uani 1 1 d .
H12 H 0.7048 -0.1420 0.6793 0.066 Uiso 1 1 calc R
C13 C 0.8530(4) -0.1625(3) 0.7716(3) 0.0638(10) Uani 1 1 d .
H13 H 0.9055 -0.2237 0.7523 0.077 Uiso 1 1 calc R
C14 C 0.8966(4) -0.1217(3) 0.8434(3) 0.0642(10) Uani 1 1 d .
H14 H 0.9784 -0.1555 0.8720 0.077 Uiso 1 1 calc R
C15 C 0.8199(4) -0.0310(3) 0.8734(3) 0.0540(9) Uani 1 1 d .
H15 H 0.8498 -0.0039 0.9221 0.065 Uiso 1 1 calc R
C16 C 0.6972(3) 0.0199(3) 0.8302(2) 0.0408(7) Uani 1 1 d .
C17 C 0.6298(3) 0.1608(3) 0.9196(2) 0.0419(7) Uani 1 1 d .
H17 H 0.7160 0.1400 0.9453 0.050 Uiso 1 1 calc R
C18 C 0.5357(3) 0.2472(3) 0.9541(2) 0.0412(7) Uani 1 1 d .
C19 C 0.4143(3) 0.2980(3) 0.9074(2) 0.0413(7) Uani 1 1 d .
C20 C 0.3165(4) 0.3714(3) 0.9536(3) 0.0469(8) Uani 1 1 d .
C21 C 0.1790(4) 0.4195(3) 0.9168(3) 0.0638(10) Uani 1 1 d .
H21A H 0.1289 0.4664 0.9586 0.096 Uiso 1 1 calc R
H21B H 0.1188 0.3540 0.9265 0.096 Uiso 1 1 calc R
H21C H 0.2001 0.4692 0.8415 0.096 Uiso 1 1 calc R
C22 C 0.4702(4) 0.3543(3) 1.0771(3) 0.0549(9) Uani 1 1 d .
H22 H 0.4875 0.3769 1.1325 0.066 Uiso 1 1 calc R
C23 C 0.5667(4) 0.2815(3) 1.0380(2) 0.0471(8) Uani 1 1 d .
C24 C 0.7035(4) 0.2403(3) 1.0843(3) 0.0628(10) Uani 1 1 d .
H24A H 0.7013 0.1537 1.1207 0.075 Uiso 1 1 calc R
H24B H 0.7877 0.2592 1.0254 0.075 Uiso 1 1 calc R
C25 C 0.8041(5) 0.1181(4) 0.4352(4) 0.0869(14) Uani 1 1 d .
H25A H 0.8358 0.0769 0.5024 0.130 Uiso 1 1 calc R
H25B H 0.7894 0.2018 0.4251 0.130 Uiso 1 1 calc R
H25C H 0.8767 0.1094 0.3764 0.130 Uiso 1 1 calc R
C26 C 0.6692(5) 0.0672(4) 0.4378(4) 0.0793(12) Uani 1 1 d .
H26A H 0.6849 -0.0180 0.4508 0.095 Uiso 1 1 calc R
H26B H 0.5978 0.0748 0.4986 0.095 Uiso 1 1 calc R
H4A H 0.291(4) 0.433(3) 1.063(3) 0.055(12) Uiso 1 1 d .
H4B H 0.682(6) 0.245(5) 1.228(4) 0.13(2) Uiso 1 1 d .

loop_
_atom_site_aniso_label
_atom_site_aniso_U_11
_atom_site_aniso_U_22
_atom_site_aniso_U_33
_atom_site_aniso_U_23
_atom_site_aniso_U_13
_atom_site_aniso_U_12
V1 0.0419(3) 0.0382(3) 0.0296(3) -0.0086(2) -0.0101(2) -0.0024(2)
Cl1 0.0576(5) 0.0615(5) 0.0404(4) -0.0151(4) -0.0099(4) -0.0041(4)
O1 0.0547(14) 0.0559(14) 0.0381(12) -0.0059(10) -0.0071(10) -0.0087(11)
O2 0.0581(14) 0.0504(13) 0.0429(12) -0.0213(10) -0.0212(10) 0.0094(10)
O3 0.0533(13) 0.0436(12) 0.0428(12) -0.0168(10) -0.0160(10) 0.0028(10)
O4 0.138(3) 0.0650(18) 0.0617(18) -0.0135(15) -0.0536(18) -0.0269(18)
O5 0.109(3) 0.073(2) 0.133(3) -0.051(2) -0.029(2) 0.0132(18)
O6 0.099(2) 0.149(3) 0.112(3) -0.093(2) -0.059(2) 0.045(2)
O7 0.080(2) 0.166(4) 0.092(2) 0.040(2) 0.0128(18) -0.015(2)
O8 0.0626(17) 0.103(2) 0.0653(17) -0.0185(16) -0.0206(13) 0.0019(15)
O9 0.154(3) 0.087(2) 0.0694(19) -0.0024(16) -0.052(2) -0.056(2)
N1 0.0401(13) 0.0356(13) 0.0357(13) -0.0118(10) -0.0096(10) -0.0024(10)
N2 0.0398(13) 0.0412(13) 0.0355(13) -0.0112(11) -0.0108(10) -0.0018(11)
N3 0.0415(13) 0.0393(13) 0.0283(12) -0.0059(10) -0.0078(10) -0.0020(11)
N4 0.073(2) 0.0466(17) 0.0500(18) -0.0253(14) 0.0005(16) -0.0094(16)
C1 0.0440(17) 0.0421(17) 0.0502(19) -0.0143(14) -0.0144(14) -0.0031(14)
C2 0.0445(18) 0.051(2) 0.060(2) -0.0168(16) -0.0039(15) -0.0089(15)
C3 0.059(2) 0.051(2) 0.045(2) -0.0076(16) 0.0044(16) -0.0077(17)
C4 0.058(2) 0.0526(19) 0.0342(17) -0.0087(14) -0.0102(14) -0.0019(16)
C5 0.0448(16) 0.0347(15) 0.0340(15) -0.0118(12) -0.0110(12) 0.0027(13)
C6 0.0443(16) 0.0347(15) 0.0376(16) -0.0125(13) -0.0139(13) 0.0021(12)
C7 0.060(2) 0.053(2) 0.0436(19) -0.0079(15) -0.0241(15) -0.0010(16)
C8 0.060(2) 0.064(2) 0.065(2) -0.0172(19) -0.0362(19) 0.0023(18)
C9 0.0436(19) 0.073(2) 0.061(2) -0.0160(19) -0.0176(16) -0.0061(17)
C10 0.0439(18) 0.065(2) 0.0443(19) -0.0114(16) -0.0107(14) -0.0088(16)
C11 0.0468(18) 0.0357(16) 0.0378(17) -0.0036(13) -0.0045(13) -0.0056(13)
C12 0.059(2) 0.0477(19) 0.056(2) -0.0196(16) -0.0068(17) 0.0014(16)
C13 0.055(2) 0.055(2) 0.068(3) -0.0152(19) 0.0020(18) 0.0093(18)
C14 0.049(2) 0.068(2) 0.060(2) -0.0078(19) -0.0094(17) 0.0121(18)
C15 0.0474(19) 0.065(2) 0.0419(18) -0.0095(16) -0.0092(14) -0.0007(17)
C16 0.0410(16) 0.0409(16) 0.0327(15) -0.0038(13) -0.0059(12) -0.0041(13)
C17 0.0469(17) 0.0437(17) 0.0316(15) -0.0048(13) -0.0130(13) -0.0068(14)
C18 0.0536(18) 0.0379(16) 0.0294(15) -0.0053(12) -0.0103(13) -0.0099(14)
C19 0.0534(18) 0.0372(16) 0.0329(16) -0.0109(13) -0.0069(13) -0.0085(14)
C20 0.057(2) 0.0422(17) 0.0439(18) -0.0176(14) -0.0064(14) -0.0086(15)
C21 0.064(2) 0.065(2) 0.075(3) -0.039(2) -0.0183(19) 0.0116(19)
C22 0.080(3) 0.051(2) 0.0364(18) -0.0142(15) -0.0134(17) -0.0189(19)
C23 0.068(2) 0.0406(17) 0.0301(16) -0.0049(13) -0.0103(14) -0.0196(16)
C24 0.088(3) 0.060(2) 0.045(2) -0.0090(17) -0.0341(19) -0.015(2)
C25 0.075(3) 0.083(3) 0.104(4) -0.029(3) -0.023(3) -0.014(2)
C26 0.090(3) 0.073(3) 0.076(3) -0.018(2) -0.031(2) -0.012(2)

loop_
_atom_type_symbol
_atom_type_description
_atom_type_scat_dispersion_real
_atom_type_scat_dispersion_imag
_atom_type_scat_source
C C 0.0033 0.0016 'International Tables Vol C Tables 4.2.6.8 and 6.1.1.4'
H H 0.0000 0.0000 'International Tables Vol C Tables 4.2.6.8 and 6.1.1.4'
N N 0.0061 0.0033 'International Tables Vol C Tables 4.2.6.8 and 6.1.1.4'
O O 0.0106 0.0060 'International Tables Vol C Tables 4.2.6.8 and 6.1.1.4'
Cl Cl 0.1484 0.1585 'International Tables Vol C Tables 4.2.6.8 and 6.1.1.4'
V V 0.3005 0.5294 'International Tables Vol C Tables 4.2.6.8 and 6.1.1.4'

loop_
_geom_angle_atom_site_label_1
_geom_angle_atom_site_label_2
_geom_angle_atom_site_label_3
_geom_angle
O1 V1 O2 99.32(11)
O1 V1 O3 101.12(11)
O2 V1 O3 157.83(9)
O1 V1 N3 102.47(10)
O2 V1 N3 86.82(9)
O3 V1 N3 80.48(9)
O1 V1 N2 92.88(10)
O2 V1 N2 95.20(9)
O3 V1 N2 92.28(9)
N3 V1 N2 164.00(9)
O1 V1 N1 164.91(10)
O2 V1 N1 81.43(9)
O3 V1 N1 81.08(8)
N3 V1 N1 92.62(8)
N2 V1 N1 72.07(8)
O7 Cl1 O5 110.8(3)
O7 Cl1 O6 111.0(3)
O5 Cl1 O6 106.4(2)
O7 Cl1 O8 110.97(19)
O5 Cl1 O8 109.90(19)
O6 Cl1 O8 107.64(18)
C19 O2 V1 126.92(19)
C11 O3 V1 114.84(19)
C24 O4 H4B 109(3)
C26 O9 H9A 109.5
C1 N1 C5 118.5(2)
C1 N1 V1 125.9(2)
C5 N1 V1 115.57(18)
C10 N2 C6 117.6(2)
C10 N2 V1 120.7(2)
C6 N2 V1 121.62(19)
C17 N3 C16 122.2(3)
C17 N3 V1 126.5(2)
C16 N3 V1 111.24(18)
C20 N4 C22 125.1(3)
C20 N4 H4A 116(3)
C22 N4 H4A 119(3)
N1 C1 C2 123.0(3)
N1 C1 H1 118.5
C2 C1 H1 118.5
C3 C2 C1 118.4(3)
C3 C2 H2 120.8
C1 C2 H2 120.8
C2 C3 C4 119.7(3)
C2 C3 H3 120.2
C4 C3 H3 120.2
C3 C4 C5 118.9(3)
C3 C4 H4 120.5
C5 C4 H4 120.5
N1 C5 C4 121.5(3)
N1 C5 C6 115.0(2)
C4 C5 C6 123.5(3)
N2 C6 C7 121.5(3)
N2 C6 C5 115.1(2)
C7 C6 C5 123.4(3)
C6 C7 C8 119.2(3)
C6 C7 H7 120.4
C8 C7 H7 120.4
C9 C8 C7 119.7(3)
C9 C8 H8 120.1
C7 C8 H8 120.1
C8 C9 C10 118.6(3)
C8 C9 H9 120.7
C10 C9 H9 120.7
N2 C10 C9 123.4(3)
N2 C10 H10 118.3
C9 C10 H10 118.3
O3 C11 C12 121.8(3)
O3 C11 C16 119.3(3)
C12 C11 C16 118.9(3)
C13 C12 C11 120.1(3)
C13 C12 H12 120.0
C11 C12 H12 120.0
C12 C13 C14 120.9(4)
C12 C13 H13 119.6
C14 C13 H13 119.6
C13 C14 C15 120.6(4)
C13 C14 H14 119.7
C15 C14 H14 119.7
C14 C15 C16 119.6(3)
C14 C15 H15 120.2
C16 C15 H15 120.2
C15 C16 C11 119.9(3)
C15 C16 N3 126.6(3)
C11 C16 N3 113.5(3)
N3 C17 C18 125.2(3)
N3 C17 H17 117.4
C18 C17 H17 117.4
C19 C18 C23 119.5(3)
C19 C18 C17 121.6(3)
C23 C18 C17 118.9(3)
O2 C19 C18 124.9(3)
O2 C19 C20 116.4(3)
C18 C19 C20 118.8(3)
N4 C20 C19 117.6(3)
N4 C20 C21 119.7(3)
C19 C20 C21 122.7(3)
C20 C21 H21A 109.5
C20 C21 H21B 109.5
H21A C21 H21B 109.5
C20 C21 H21C 109.5
H21A C21 H21C 109.5
H21B C21 H21C 109.5
N4 C22 C23 120.2(3)
N4 C22 H22 119.9
C23 C22 H22 119.9
C22 C23 C18 118.5(3)
C22 C23 C24 119.1(3)
C18 C23 C24 122.4(3)
O4 C24 C23 112.1(3)
O4 C24 H24A 109.2
C23 C24 H24A 109.2
O4 C24 H24B 109.2
C23 C24 H24B 109.2
H24A C24 H24B 107.9
C26 C25 H25A 109.5
C26 C25 H25B 109.5
H25A C25 H25B 109.5
C26 C25 H25C 109.5
H25A C25 H25C 109.5
H25B C25 H25C 109.5
O9 C26 C25 115.2(4)
O9 C26 H26A 108.5
C25 C26 H26A 108.5
O9 C26 H26B 108.5
C25 C26 H26B 108.5
H26A C26 H26B 107.5

loop_
_geom_bond_atom_site_label_1
_geom_bond_atom_site_label_2
_geom_bond_distance
V1 O1 1.598(2)
V1 O2 1.957(2)
V1 O3 1.982(2)
V1 N3 2.089(2)
V1 N2 2.134(2)
V1 N1 2.319(2)
Cl1 O7 1.379(3)
Cl1 O5 1.411(3)
Cl1 O6 1.426(3)
Cl1 O8 1.437(3)
O2 C19 1.306(3)
O3 C11 1.336(4)
O4 C24 1.412(4)
O4 H4B 0.92(5)
O9 C26 1.369(4)
O9 H9A 0.8200
N1 C1 1.336(4)
N1 C5 1.344(3)
N2 C10 1.349(4)
N2 C6 1.353(3)
N3 C17 1.292(4)
N3 C16 1.419(4)
N4 C20 1.338(4)
N4 C22 1.343(5)
N4 H4A 0.80(3)
C1 C2 1.381(4)
C1 H1 0.9300
C2 C3 1.368(5)
C2 H2 0.9300
C3 C4 1.381(5)
C3 H3 0.9300
C4 C5 1.390(4)
C4 H4 0.9300
C5 C6 1.482(4)
C6 C7 1.378(4)
C7 C8 1.384(5)
C7 H7 0.9300
C8 C9 1.358(5)
C8 H8 0.9300
C9 C10 1.366(4)
C9 H9 0.9300
C10 H10 0.9300
C11 C12 1.405(4)
C11 C16 1.409(4)
C12 C13 1.374(5)
C12 H12 0.9300
C13 C14 1.377(5)
C13 H13 0.9300
C14 C15 1.383(5)
C14 H14 0.9300
C15 C16 1.399(4)
C15 H15 0.9300
C17 C18 1.439(4)
C17 H17 0.9300
C18 C19 1.409(4)
C18 C23 1.427(4)
C19 C20 1.417(4)
C20 C21 1.482(5)
C21 H21A 0.9600
C21 H21B 0.9600
C21 H21C 0.9600
C22 C23 1.358(5)
C22 H22 0.9300
C23 C24 1.519(5)
C24 H24A 0.9700
C24 H24B 0.9700
C25 C26 1.445(5)
C25 H25A 0.9600
C25 H25B 0.9600
C25 H25C 0.9600
C26 H26A 0.9700
C26 H26B 0.9700
